data_4125301
loop_
_publ_author_name
'Xu, Senmiao'
'Zhang, Yuanzhe'
'Li, Bo'
'Liu, Shih-Yuan'

_publ_section_title
;
 Site-Selective and Stereoselective trans-Hydroboration of 1,3-Enynes
 Catalyzed by 1,4-Azaborine-Based Phosphine-Pd Complex.
;
_journal_issue 44
_journal_name_full 'Journal of the American Chemical Society'
_journal_page_first 14566
_journal_page_last 14569
_journal_paper_doi 10.1021/jacs.6b09759
_journal_volume 138
_journal_year 2016
_chemical_formula_moiety 'C47 H43 B N O P Pd, C7 H8'
_chemical_formula_sum 'C54 H51 B N O P Pd'
_chemical_formula_weight 878.14
_chemical_name_systematic
;
 ?
;
_space_group_crystal_system triclinic
_space_group_IT_number 2
_space_group_name_Hall '-P 1'
_space_group_name_H-M_alt 'P -1'
_symmetry_space_group_name_Hall '-P 1'
_symmetry_space_group_name_H-M 'P -1'
_atom_sites_solution_hydrogens geom
_atom_sites_solution_primary direct
_atom_sites_solution_secondary difmap
_audit_creation_method SHELXL-2014
_cell_angle_alpha 85.720(3)
_cell_angle_beta 89.462(3)
_cell_angle_gamma 87.941(4)
_cell_formula_units_Z 4
_cell_length_a 12.0431(9)
_cell_length_b 15.5970(12)
_cell_length_c 23.7704(17)
_cell_measurement_reflns_used 9370
_cell_measurement_temperature 100(2)
_cell_measurement_theta_max 66.70
_cell_measurement_theta_min 5.01
_cell_volume 4449.5(6)
_computing_cell_refinement 'SAINT (Bruker, 2014)'
_computing_data_collection 'APEX2 (Bruker, 2014)'
_computing_data_reduction 'SAINT (Bruker, 2014)'
_computing_molecular_graphics 'Bruker SHELXTL'
_computing_publication_material 'Bruker SHELXTL'
_computing_structure_refinement 'SHELXL-2014 (Sheldrick, 2014)'
_computing_structure_solution 'SHELXL-2014 (Sheldrick, 2014)'
_diffrn_ambient_temperature 100(2)
_diffrn_measured_fraction_theta_full 0.973
_diffrn_measured_fraction_theta_max 0.992
_diffrn_measurement_device_type 'Bruker Kappa DUO CCD diffractometer'
_diffrn_measurement_method '\f and \w scans'
_diffrn_radiation_monochromator mirrors
_diffrn_radiation_type CuK\a
_diffrn_radiation_wavelength 1.54178
_diffrn_reflns_av_unetI/netI 0.0621
_diffrn_reflns_Laue_measured_fraction_full 0.973
_diffrn_reflns_Laue_measured_fraction_max 0.992
_diffrn_reflns_limit_h_max 14
_diffrn_reflns_limit_h_min -14
_diffrn_reflns_limit_k_max 18
_diffrn_reflns_limit_k_min -18
_diffrn_reflns_limit_l_max 28
_diffrn_reflns_limit_l_min 0
_diffrn_reflns_number 15665
_diffrn_reflns_point_group_measured_fraction_full 0.973
_diffrn_reflns_point_group_measured_fraction_max 0.992
_diffrn_reflns_theta_full 67.679
_diffrn_reflns_theta_max 66.771
_diffrn_reflns_theta_min 2.843
_diffrn_source 'microfocus sealed tube'
_diffrn_source_type 'Incoatec I\uS'
_exptl_absorpt_coefficient_mu 3.999
_exptl_absorpt_correction_T_max 0.7528
_exptl_absorpt_correction_T_min 0.4399
_exptl_absorpt_correction_type multi-scan
_exptl_absorpt_process_details
;
Sheldrick, G.M. (2013). SADABS. Bruker AXS Inc. Madison, WI USA.
;
_exptl_crystal_colour red
_exptl_crystal_density_diffrn 1.311
_exptl_crystal_density_meas ?
_exptl_crystal_density_method none
_exptl_crystal_description block
_exptl_crystal_F_000 1824
_exptl_crystal_size_max 0.220
_exptl_crystal_size_mid 0.130
_exptl_crystal_size_min 0.050
_refine_diff_density_max 2.032
_refine_diff_density_min -1.121
_refine_diff_density_rms 0.117
_refine_ls_extinction_coef na
_refine_ls_extinction_method none
_refine_ls_goodness_of_fit_ref 1.060
_refine_ls_hydrogen_treatment constr
_refine_ls_matrix_type full
_refine_ls_number_parameters 1137
_refine_ls_number_reflns 15665
_refine_ls_number_restraints 45
_refine_ls_restrained_S_all 1.059
_refine_ls_R_factor_all 0.0697
_refine_ls_R_factor_gt 0.0617
_refine_ls_shift/su_max 0.001
_refine_ls_shift/su_mean 0.000
_refine_ls_structure_factor_coef Fsqd
_refine_ls_weighting_details 'w=1/[\s^2^(Fo^2^)+(0.1224P)^2^+1.2194P] where P=(Fo^2^+2Fc^2^)/3'
_refine_ls_weighting_scheme calc
_refine_ls_wR_factor_gt 0.1714
_refine_ls_wR_factor_ref 0.1838
_reflns_Friedel_coverage 0.000
_reflns_number_gt 13346
_reflns_number_total 15665
_reflns_threshold_expression 'I > 2\s(I)'
_cod_data_source_file ja6b09759_si_006.cif
_cod_data_source_block C47H43BNOPPd(C7H8)
_cod_depositor_comments
;
The following automatic conversions were performed:

'_exptl_crystal_density_meas' value 'not measured' was changed to '?'
- the value is perceived as not measured.

Automatic conversion script
Id: cif_fix_values 4268 2015-11-12 08:31:59Z antanas 

 Adding full bibliography for 4125298--4125302.cif.
;
_cod_database_code 4125301
_shelx_space_group_comment
;
The symmetry employed for this shelxl refinement is uniquely defined
by the following loop, which should always be used as a source of
symmetry information in preference to the above space-group names.
They are only intended as comments.
;
_shelx_estimated_absorpt_t_min 0.473
_shelx_estimated_absorpt_t_max 0.825
_shelxl_version_number 2014-3

loop_
_space_group_symop_operation_xyz
'x, y, z'
'-x, -y, -z'

loop_
_atom_site_label
_atom_site_type_symbol
_atom_site_fract_x
_atom_site_fract_y
_atom_site_fract_z
_atom_site_U_iso_or_equiv
_atom_site_adp_type
_atom_site_occupancy
_atom_site_site_symmetry_order
_atom_site_calc_flag
_atom_site_refinement_flags_posn
_atom_site_refinement_flags_adp
_atom_site_refinement_flags_occupancy
_atom_site_disorder_assembly
_atom_site_disorder_group
Pd1 Pd 0.12444(2) 0.67813(2) 0.29265(2) 0.03361(12) Uani 1 1 d . . . . .
P1 P -0.03557(9) 0.74503(7) 0.32256(4) 0.0357(2) Uani 1 1 d . . . . .
O1 O 0.3375(3) 0.4878(2) 0.27911(14) 0.0435(7) Uani 1 1 d . . . . .
N1 N 0.3972(3) 0.7044(2) 0.29237(15) 0.0387(8) Uani 1 1 d . . . . .
B1 B 0.2024(4) 0.7915(3) 0.3356(2) 0.0368(10) Uani 1 1 d . . . . .
C1 C 0.2488(3) 0.7073(3) 0.36312(19) 0.0385(9) Uani 1 1 d . . . . .
C2 C 0.3412(4) 0.6701(3) 0.33809(19) 0.0407(10) Uani 1 1 d . . . . .
H2 H 0.3679 0.6159 0.3544 0.049 Uiso 1 1 calc R U . . .
C3 C 0.3596(4) 0.7803(3) 0.26227(19) 0.0388(10) Uani 1 1 d . . . . .
C4 C 0.4147(4) 0.8102(3) 0.2121(2) 0.0440(10) Uani 1 1 d . . . . .
H4 H 0.4768 0.7783 0.1986 0.053 Uiso 1 1 calc R U . . .
C5 C 0.3790(4) 0.8848(3) 0.1831(2) 0.0466(11) Uani 1 1 d . . . . .
H5 H 0.4164 0.9044 0.1495 0.056 Uiso 1 1 calc R U . . .
C6 C 0.2885(4) 0.9325(3) 0.2023(2) 0.0496(11) Uani 1 1 d . . . . .
H6 H 0.2651 0.9849 0.1822 0.060 Uiso 1 1 calc R U . . .
C7 C 0.2333(4) 0.9033(3) 0.2502(2) 0.0446(10) Uani 1 1 d . . . . .
H7 H 0.1704 0.9358 0.2623 0.053 Uiso 1 1 calc R U . . .
C8 C 0.2663(4) 0.8269(3) 0.28246(19) 0.0392(9) Uani 1 1 d . . . . .
C9 C 0.2151(4) 0.6697(3) 0.42165(19) 0.0420(10) Uani 1 1 d . . . . .
H9 H 0.1472 0.7031 0.4331 0.050 Uiso 1 1 calc R U . . .
C10 C 0.1861(4) 0.5762(3) 0.4255(2) 0.0491(11) Uani 1 1 d . . . . .
H10A H 0.1217 0.5687 0.4016 0.074 Uiso 1 1 calc R U . . .
H10B H 0.1682 0.5575 0.4647 0.074 Uiso 1 1 calc R U . . .
H10C H 0.2495 0.5415 0.4126 0.074 Uiso 1 1 calc R U . . .
C11 C 0.3074(5) 0.6866(4) 0.4636(2) 0.0579(13) Uani 1 1 d . . . . .
H11A H 0.3755 0.6546 0.4539 0.087 Uiso 1 1 calc R U . . .
H11B H 0.2837 0.6678 0.5019 0.087 Uiso 1 1 calc R U . . .
H11C H 0.3215 0.7483 0.4615 0.087 Uiso 1 1 calc R U . . .
C12 C 0.4940(4) 0.6564(3) 0.2719(2) 0.0429(10) Uani 1 1 d . . . . .
H12A H 0.5085 0.6047 0.2972 0.064 Uiso 1 1 calc R U . . .
H12B H 0.5589 0.6926 0.2710 0.064 Uiso 1 1 calc R U . . .
H12C H 0.4795 0.6396 0.2338 0.064 Uiso 1 1 calc R U . . .
C13 C 0.1133(4) 0.8497(3) 0.36693(18) 0.0375(9) Uani 1 1 d . . . . .
C14 C 0.1452(4) 0.9164(3) 0.3984(2) 0.0442(10) Uani 1 1 d . . . . .
H14 H 0.2215 0.9294 0.3999 0.053 Uiso 1 1 calc R U . . .
C15 C 0.0673(4) 0.9644(3) 0.4277(2) 0.0449(11) Uani 1 1 d . . . . .
H15 H 0.0908 1.0093 0.4492 0.054 Uiso 1 1 calc R U . . .
C16 C -0.0449(4) 0.9467(3) 0.42558(19) 0.0440(10) Uani 1 1 d . . . . .
H16 H -0.0980 0.9799 0.4453 0.053 Uiso 1 1 calc R U . . .
C17 C -0.0789(4) 0.8816(3) 0.39504(19) 0.0420(10) Uani 1 1 d . . . . .
H17 H -0.1555 0.8694 0.3936 0.050 Uiso 1 1 calc R U . . .
C18 C -0.0001(4) 0.8325(3) 0.36570(17) 0.0366(9) Uani 1 1 d . . . . .
C19 C -0.1390(4) 0.7968(3) 0.27408(19) 0.0386(9) Uani 1 1 d . . . . .
C20 C -0.1079(4) 0.8200(3) 0.2190(2) 0.0435(10) Uani 1 1 d . . . . .
H20 H -0.0343 0.8074 0.2067 0.052 Uiso 1 1 calc R U . . .
C21 C -0.1840(4) 0.8620(3) 0.1814(2) 0.0478(11) Uani 1 1 d . . . . .
H21 H -0.1622 0.8773 0.1436 0.057 Uiso 1 1 calc R U . . .
C22 C -0.2906(4) 0.8812(3) 0.1991(2) 0.0487(11) Uani 1 1 d . . . . .
H22 H -0.3421 0.9101 0.1736 0.058 Uiso 1 1 calc R U . . .
C23 C -0.3228(4) 0.8583(3) 0.2540(2) 0.0466(11) Uani 1 1 d . . . . .
H23 H -0.3963 0.8718 0.2662 0.056 Uiso 1 1 calc R U . . .
C24 C -0.2485(4) 0.8159(3) 0.2910(2) 0.0411(10) Uani 1 1 d . . . . .
H24 H -0.2717 0.7994 0.3285 0.049 Uiso 1 1 calc R U . . .
C25 C -0.1200(4) 0.6737(3) 0.36879(19) 0.0387(9) Uani 1 1 d . . . . .
C26 C -0.1858(4) 0.6151(3) 0.3434(2) 0.0447(10) Uani 1 1 d . . . . .
H26 H -0.1875 0.6151 0.3034 0.054 Uiso 1 1 calc R U . . .
C27 C -0.2482(4) 0.5574(3) 0.3762(2) 0.0491(11) Uani 1 1 d . . . . .
H27 H -0.2926 0.5179 0.3588 0.059 Uiso 1 1 calc R U . . .
C28 C -0.2458(4) 0.5574(3) 0.4347(2) 0.0508(12) Uani 1 1 d . . . . .
H28 H -0.2896 0.5185 0.4572 0.061 Uiso 1 1 calc R U . . .
C29 C -0.1795(4) 0.6142(3) 0.4601(2) 0.0520(12) Uani 1 1 d . . . . .
H29 H -0.1767 0.6135 0.5000 0.062 Uiso 1 1 calc R U . . .
C30 C -0.1172(4) 0.6721(3) 0.42668(19) 0.0444(10) Uani 1 1 d . . . . .
H30 H -0.0722 0.7111 0.4441 0.053 Uiso 1 1 calc R U . . .
C31 C -0.0159(4) 0.3779(3) 0.3842(2) 0.0473(11) Uani 1 1 d . . . . .
H31 H -0.0391 0.4324 0.3668 0.057 Uiso 1 1 calc R U . . .
C32 C -0.0897(5) 0.3314(4) 0.4178(2) 0.0568(13) Uani 1 1 d . . . . .
H32 H -0.1636 0.3534 0.4225 0.068 Uiso 1 1 calc R U . . .
C33 C -0.0572(5) 0.2535(4) 0.4446(2) 0.0590(14) Uani 1 1 d . . . . .
H33 H -0.1079 0.2222 0.4683 0.071 Uiso 1 1 calc R U . . .
C34 C 0.0494(5) 0.2212(3) 0.4369(2) 0.0582(13) Uani 1 1 d . . . . .
H34 H 0.0721 0.1675 0.4555 0.070 Uiso 1 1 calc R U . . .
C35 C 0.1239(5) 0.2665(3) 0.4022(2) 0.0490(11) Uani 1 1 d . . . . .
H35 H 0.1969 0.2432 0.3967 0.059 Uiso 1 1 calc R U . . .
C36 C 0.0919(4) 0.3465(3) 0.3752(2) 0.0436(10) Uani 1 1 d . . . . .
C37 C 0.1719(4) 0.3933(3) 0.33893(19) 0.0418(10) Uani 1 1 d . . . . .
H37 H 0.2459 0.3701 0.3382 0.050 Uiso 1 1 calc R U . . .
C38 C 0.1503(4) 0.4651(3) 0.30706(19) 0.0395(9) Uani 1 1 d . . . . .
H38 H 0.0759 0.4875 0.3047 0.047 Uiso 1 1 calc R U . . .
C39 C 0.2391(4) 0.5119(3) 0.27482(18) 0.0381(9) Uani 1 1 d . . . . .
C40 C 0.2063(4) 0.5879(3) 0.23847(18) 0.0379(9) Uani 1 1 d . . . . .
H40 H 0.2627 0.6264 0.2267 0.045 Uiso 1 1 calc R U . . .
C41 C 0.0970(4) 0.6087(3) 0.21938(18) 0.0379(9) Uani 1 1 d . . . . .
H41 H 0.0359 0.5857 0.2403 0.046 Uiso 1 1 calc R U . . .
C42 C 0.0758(4) 0.6654(3) 0.16770(18) 0.0389(9) Uani 1 1 d . . . . .
C43 C 0.1450(4) 0.7329(3) 0.15013(18) 0.0421(10) Uani 1 1 d . . . . .
H43 H 0.2094 0.7422 0.1713 0.051 Uiso 1 1 calc R U . . .
C44 C 0.1207(4) 0.7857(3) 0.1026(2) 0.0481(11) Uani 1 1 d . . . . .
H44 H 0.1686 0.8310 0.0913 0.058 Uiso 1 1 calc R U . . .
C45 C 0.0275(4) 0.7736(4) 0.0711(2) 0.0516(12) Uani 1 1 d . . . . .
H45 H 0.0105 0.8112 0.0388 0.062 Uiso 1 1 calc R U . . .
C46 C -0.0410(4) 0.7064(3) 0.0868(2) 0.0501(11) Uani 1 1 d . . . . .
H46 H -0.1044 0.6970 0.0650 0.060 Uiso 1 1 calc R U . . .
C47 C -0.0165(4) 0.6528(3) 0.1348(2) 0.0460(11) Uani 1 1 d . . . . .
H47 H -0.0637 0.6067 0.1454 0.055 Uiso 1 1 calc R U . . .
Pd2 Pd 0.64305(2) 0.32214(2) 0.20594(2) 0.03401(12) Uani 1 1 d . . . . .
P2 P 0.48845(9) 0.25599(7) 0.17800(4) 0.0360(2) Uani 1 1 d . . . . .
O2 O 0.8384(3) 0.5131(2) 0.22036(14) 0.0430(7) Uani 1 1 d . . . . .
N2 N 0.9165(3) 0.2935(2) 0.20361(15) 0.0382(8) Uani 1 1 d . . . . .
B2 B 0.7296(4) 0.2080(3) 0.1611(2) 0.0381(11) Uani 1 1 d . . . . .
C48 C 0.7698(4) 0.2920(3) 0.13407(18) 0.0373(9) Uani 1 1 d . . . . .
C49 C 0.8585(4) 0.3295(3) 0.15923(19) 0.0404(10) Uani 1 1 d . . . . .
H49 H 0.8796 0.3845 0.1439 0.048 Uiso 1 1 calc R U . . .
C50 C 0.8836(4) 0.2175(3) 0.23372(19) 0.0384(9) Uani 1 1 d . . . . .
C51 C 0.9390(4) 0.1874(3) 0.2841(2) 0.0457(11) Uani 1 1 d . . . . .
H51 H 0.9967 0.2196 0.2982 0.055 Uiso 1 1 calc R U . . .
C52 C 0.9096(4) 0.1114(3) 0.3128(2) 0.0511(12) Uani 1 1 d . . . . .
H52 H 0.9485 0.0909 0.3460 0.061 Uiso 1 1 calc R U . . .
C53 C 0.8237(4) 0.0645(3) 0.2936(2) 0.0528(12) Uani 1 1 d . . . . .
H53 H 0.8035 0.0122 0.3135 0.063 Uiso 1 1 calc R U . . .
C54 C 0.7678(4) 0.0947(3) 0.2453(2) 0.0455(10) Uani 1 1 d . . . . .
H54 H 0.7090 0.0622 0.2326 0.055 Uiso 1 1 calc R U . . .
C55 C 0.7943(4) 0.1716(3) 0.21396(19) 0.0402(10) Uani 1 1 d . . . . .
C56 C 0.7330(4) 0.3311(3) 0.07613(19) 0.0449(10) Uani 1 1 d . . . . .
H56 H 0.6686 0.2978 0.0647 0.054 Uiso 1 1 calc R U . . .
C57 C 0.6949(5) 0.4249(3) 0.0730(2) 0.0522(12) Uani 1 1 d . . . . .
H57A H 0.6334 0.4326 0.0997 0.078 Uiso 1 1 calc R U . . .
H57B H 0.6698 0.4427 0.0347 0.078 Uiso 1 1 calc R U . . .
H57C H 0.7567 0.4601 0.0827 0.078 Uiso 1 1 calc R U . . .
C58 C 0.8273(5) 0.3161(4) 0.0334(2) 0.0625(15) Uani 1 1 d . . . . .
H58A H 0.8923 0.3478 0.0433 0.094 Uiso 1 1 calc R U . . .
H58B H 0.8025 0.3363 -0.0045 0.094 Uiso 1 1 calc R U . . .
H58C H 0.8472 0.2545 0.0344 0.094 Uiso 1 1 calc R U . . .
C59 C 1.0079(4) 0.3422(3) 0.2252(2) 0.0425(10) Uani 1 1 d . . . . .
H59A H 1.0168 0.3953 0.2012 0.064 Uiso 1 1 calc R U . . .
H59B H 1.0771 0.3071 0.2250 0.064 Uiso 1 1 calc R U . . .
H59C H 0.9906 0.3564 0.2639 0.064 Uiso 1 1 calc R U . . .
C60 C 0.6442(4) 0.1518(3) 0.13027(19) 0.0414(10) Uani 1 1 d . . . . .
C61 C 0.6797(4) 0.0848(3) 0.0969(2) 0.0466(11) Uani 1 1 d . . . . .
H61 H 0.7569 0.0714 0.0935 0.056 Uiso 1 1 calc R U . . .
C62 C 0.6049(5) 0.0382(3) 0.0690(2) 0.0500(12) Uani 1 1 d . . . . .
H62 H 0.6313 -0.0061 0.0464 0.060 Uiso 1 1 calc R U . . .
C63 C 0.4919(4) 0.0555(3) 0.0737(2) 0.0465(11) Uani 1 1 d . . . . .
H63 H 0.4408 0.0226 0.0549 0.056 Uiso 1 1 calc R U . . .
C64 C 0.4534(4) 0.1212(3) 0.10598(19) 0.0421(10) Uani 1 1 d . . . . .
H64 H 0.3759 0.1337 0.1093 0.050 Uiso 1 1 calc R U . . .
C65 C 0.5293(4) 0.1688(3) 0.13356(17) 0.0372(9) Uani 1 1 d . . . . .
C66 C 0.3917(4) 0.2043(3) 0.22832(19) 0.0388(10) Uani 1 1 d . . . . .
C67 C 0.4276(5) 0.1774(3) 0.2815(2) 0.0502(12) Uani 1 1 d . . . . .
H67 H 0.5011 0.1883 0.2925 0.060 Uiso 1 1 calc R U . . .
C68 C 0.3562(5) 0.1337(4) 0.3197(2) 0.0579(14) Uani 1 1 d . . . . .
H68 H 0.3811 0.1162 0.3567 0.070 Uiso 1 1 calc R U . . .
C69 C 0.2503(5) 0.1160(3) 0.3039(2) 0.0549(13) Uani 1 1 d . . . . .
H69 H 0.2023 0.0863 0.3300 0.066 Uiso 1 1 calc R U . . .
C70 C 0.2140(4) 0.1414(3) 0.2505(2) 0.0498(11) Uani 1 1 d . . . . .
H70 H 0.1417 0.1278 0.2393 0.060 Uiso 1 1 calc R U . . .
C71 C 0.2827(4) 0.1867(3) 0.2132(2) 0.0454(11) Uani 1 1 d . . . . .
H71 H 0.2560 0.2063 0.1769 0.055 Uiso 1 1 calc R U . . .
C72 C 0.3985(4) 0.3287(3) 0.13372(19) 0.0392(10) Uani 1 1 d . . . . .
C73 C 0.3245(4) 0.3853(3) 0.15934(19) 0.0431(10) Uani 1 1 d . . . . .
H73 H 0.3189 0.3830 0.1993 0.052 Uiso 1 1 calc R U . . .
C74 C 0.2589(4) 0.4449(3) 0.1269(2) 0.0462(11) Uani 1 1 d . . . . .
H74 H 0.2083 0.4826 0.1447 0.055 Uiso 1 1 calc R U . . .
C75 C 0.2676(4) 0.4492(3) 0.0685(2) 0.0480(11) Uani 1 1 d . . . . .
H75 H 0.2220 0.4893 0.0462 0.058 Uiso 1 1 calc R U . . .
C76 C 0.3426(4) 0.3951(3) 0.0428(2) 0.0494(11) Uani 1 1 d . . . . .
H76 H 0.3501 0.3992 0.0029 0.059 Uiso 1 1 calc R U . . .
C77 C 0.4074(4) 0.3345(3) 0.0754(2) 0.0441(10) Uani 1 1 d . . . . .
H77 H 0.4579 0.2969 0.0574 0.053 Uiso 1 1 calc R U . . .
C78 C 0.6647(4) 0.2682(3) 0.34792(18) 0.0412(10) Uani 1 1 d . . . . .
H78 H 0.7299 0.2588 0.3261 0.049 Uiso 1 1 calc R U . . .
C79 C 0.6453(4) 0.2158(3) 0.3956(2) 0.0456(11) Uani 1 1 d . . . . .
H79 H 0.6969 0.1700 0.4060 0.055 Uiso 1 1 calc R U . . .
C80 C 0.5516(4) 0.2284(3) 0.4290(2) 0.0492(11) Uani 1 1 d . . . . .
H80 H 0.5388 0.1919 0.4621 0.059 Uiso 1 1 calc R U . . .
C81 C 0.4769(4) 0.2960(3) 0.4129(2) 0.0479(11) Uani 1 1 d . . . . .
H81 H 0.4126 0.3058 0.4353 0.057 Uiso 1 1 calc R U . . .
C82 C 0.4955(4) 0.3488(3) 0.36457(19) 0.0447(10) Uani 1 1 d . . . . .
H82 H 0.4440 0.3947 0.3541 0.054 Uiso 1 1 calc R U . . .
C83 C 0.5894(4) 0.3352(3) 0.33122(18) 0.0388(9) Uani 1 1 d . . . . .
C84 C 0.6060(4) 0.3915(3) 0.27905(18) 0.0377(9) Uani 1 1 d . . . . .
H84 H 0.5432 0.4137 0.2581 0.045 Uiso 1 1 calc R U . . .
C85 C 0.7138(4) 0.4128(3) 0.25995(17) 0.0357(9) Uani 1 1 d . . . . .
H85 H 0.7734 0.3740 0.2714 0.043 Uiso 1 1 calc R U . . .
C86 C 0.7415(4) 0.4893(3) 0.22403(18) 0.0375(9) Uani 1 1 d . . . . .
C87 C 0.6513(4) 0.5351(3) 0.19061(19) 0.0394(9) Uani 1 1 d . . . . .
H87 H 0.5795 0.5118 0.1918 0.047 Uiso 1 1 calc R U . . .
C88 C 0.6674(4) 0.6077(3) 0.15912(19) 0.0396(9) Uani 1 1 d . . . . .
H88 H 0.7390 0.6312 0.1606 0.048 Uiso 1 1 calc R U . . .
C89 C 0.5857(4) 0.6551(3) 0.12236(19) 0.0411(10) Uani 1 1 d . . . . .
C90 C 0.6119(4) 0.7349(3) 0.0961(2) 0.0438(10) Uani 1 1 d . . . . .
H90 H 0.6826 0.7575 0.1022 0.053 Uiso 1 1 calc R U . . .
C91 C 0.5367(4) 0.7816(3) 0.0614(2) 0.0488(11) Uani 1 1 d . . . . .
H91 H 0.5564 0.8355 0.0436 0.059 Uiso 1 1 calc R U . . .
C92 C 0.4330(4) 0.7503(3) 0.0525(2) 0.0488(11) Uani 1 1 d . . . . .
H92 H 0.3811 0.7828 0.0290 0.059 Uiso 1 1 calc R U . . .
C93 C 0.4051(4) 0.6708(3) 0.0783(2) 0.0516(12) Uani 1 1 d . . . . .
H93 H 0.3340 0.6488 0.0722 0.062 Uiso 1 1 calc R U . . .
C94 C 0.4805(4) 0.6237(3) 0.1126(2) 0.0466(11) Uani 1 1 d . . . . .
H94 H 0.4608 0.5694 0.1298 0.056 Uiso 1 1 calc R U . . .
C1S C 0.0669(5) 0.0779(4) 0.0925(3) 0.0742(18) Uani 1 1 d D . . . .
C2S C 0.1294(5) 0.0542(5) 0.0455(3) 0.0741(18) Uani 1 1 d D . . . .
H2S H 0.1292 -0.0030 0.0344 0.089 Uiso 1 1 calc R U . . .
C3S C 0.1906(5) 0.1149(5) 0.0159(3) 0.0785(18) Uani 1 1 d D . . . .
H3S H 0.2320 0.0986 -0.0160 0.094 Uiso 1 1 calc R U . . .
C4S C 0.1948(5) 0.1983(5) 0.0303(3) 0.0738(18) Uani 1 1 d D . . . .
H4S H 0.2404 0.2383 0.0098 0.089 Uiso 1 1 calc R U . . .
C5S C 0.1317(5) 0.2221(4) 0.0748(2) 0.0631(14) Uani 1 1 d D . . . .
H5S H 0.1318 0.2799 0.0850 0.076 Uiso 1 1 calc R U . . .
C6S C 0.0664(5) 0.1618(4) 0.1058(3) 0.0631(14) Uani 1 1 d D . . . .
H6S H 0.0215 0.1796 0.1362 0.076 Uiso 1 1 calc R U . . .
C7S C 0.0025(6) 0.0134(5) 0.1262(4) 0.096(3) Uani 1 1 d D . . . .
H7S1 H 0.0530 -0.0324 0.1424 0.144 Uiso 1 1 calc R U . . .
H7S2 H -0.0514 -0.0113 0.1020 0.144 Uiso 1 1 calc R U . . .
H7S3 H -0.0369 0.0410 0.1567 0.144 Uiso 1 1 calc R U . . .
C8S C 0.6329(8) 0.8935(8) 0.4518(5) 0.043(2) Uani 0.5 1 d D . P A 1
C9S C 0.5634(11) 0.8338(8) 0.4303(5) 0.050(3) Uani 0.5 1 d D . P A 1
H9S H 0.5615 0.7769 0.4475 0.060 Uiso 0.5 1 calc R U P A 1
C10S C 0.4979(18) 0.8578(9) 0.3841(7) 0.049(4) Uani 0.5 1 d D . P A 1
H10S H 0.4515 0.8160 0.3705 0.059 Uiso 0.5 1 calc R U P A 1
C11S C 0.4957(8) 0.9383(7) 0.3566(5) 0.049(3) Uani 0.5 1 d D . P A 1
H11S H 0.4496 0.9529 0.3249 0.059 Uiso 0.5 1 calc R U P A 1
C12S C 0.5650(8) 0.9977(6) 0.3781(4) 0.049(2) Uani 0.5 1 d D . P A 1
H12S H 0.5670 1.0544 0.3605 0.059 Uiso 0.5 1 calc R U P A 1
C13S C 0.6311(9) 0.9751(6) 0.4247(4) 0.049(2) Uani 0.5 1 d D . P A 1
H13S H 0.6768 1.0172 0.4385 0.058 Uiso 0.5 1 calc R U P A 1
C14S C 0.7027(8) 0.8703(8) 0.5026(4) 0.057(3) Uani 0.5 1 d D . P A 1
H14A H 0.6573 0.8415 0.5323 0.085 Uiso 0.5 1 calc R U P A 1
H14B H 0.7323 0.9226 0.5163 0.085 Uiso 0.5 1 calc R U P A 1
H14C H 0.7644 0.8315 0.4926 0.085 Uiso 0.5 1 calc R U P A 1
C8T C 0.6163(10) 0.9326(9) 0.4685(5) 0.062(3) Uani 0.5 1 d D . P B 2
C9T C 0.6495(10) 0.8447(8) 0.4697(5) 0.060(3) Uani 0.5 1 d D . P B 2
H9T H 0.7038 0.8211 0.4957 0.072 Uiso 0.5 1 calc R U P B 2
C10T C 0.6009(11) 0.7938(9) 0.4319(5) 0.058(3) Uani 0.5 1 d D . P B 2
H10T H 0.6208 0.7341 0.4333 0.069 Uiso 0.5 1 calc R U P B 2
C11T C 0.5242(16) 0.8273(11) 0.3922(9) 0.068(6) Uani 0.5 1 d D . P B 2
H11T H 0.4924 0.7914 0.3665 0.081 Uiso 0.5 1 calc R U P B 2
C12T C 0.4950(10) 0.9133(10) 0.3906(6) 0.067(3) Uani 0.5 1 d D . P B 2
H12T H 0.4450 0.9378 0.3627 0.081 Uiso 0.5 1 calc R U P B 2
C13T C 0.5391(9) 0.9655(8) 0.4303(5) 0.068(3) Uani 0.5 1 d D . P B 2
H13T H 0.5148 1.0241 0.4304 0.082 Uiso 0.5 1 calc R U P B 2
C14T C 0.6643(10) 0.9889(10) 0.5094(6) 0.078(4) Uani 0.5 1 d D . P B 2
H14D H 0.7151 1.0286 0.4895 0.117 Uiso 0.5 1 calc R U P B 2
H14E H 0.7051 0.9533 0.5386 0.117 Uiso 0.5 1 calc R U P B 2
H14F H 0.6043 1.0218 0.5269 0.117 Uiso 0.5 1 calc R U P B 2

loop_
_atom_site_aniso_label
_atom_site_aniso_U_11
_atom_site_aniso_U_22
_atom_site_aniso_U_33
_atom_site_aniso_U_23
_atom_site_aniso_U_13
_atom_site_aniso_U_12
Pd1 0.0411(2) 0.03778(19) 0.02145(19) 0.00185(12) 0.00563(12) -0.00407(12)
P1 0.0423(6) 0.0403(5) 0.0237(5) 0.0029(4) 0.0058(4) -0.0038(4)
O1 0.0445(18) 0.0460(17) 0.0391(18) 0.0013(13) 0.0016(13) -0.0002(13)
N1 0.0441(19) 0.0438(19) 0.028(2) 0.0018(15) 0.0047(15) -0.0052(15)
B1 0.044(3) 0.041(3) 0.026(3) -0.0058(19) 0.0059(19) -0.006(2)
C1 0.039(2) 0.042(2) 0.035(2) 0.0001(18) 0.0034(17) -0.0089(17)
C2 0.047(2) 0.045(2) 0.030(2) 0.0007(18) -0.0008(18) -0.0089(18)
C3 0.044(2) 0.043(2) 0.029(2) -0.0032(18) 0.0069(18) -0.0102(18)
C4 0.047(2) 0.048(3) 0.037(3) -0.003(2) 0.0098(19) -0.0068(19)
C5 0.054(3) 0.056(3) 0.029(3) 0.007(2) 0.012(2) -0.009(2)
C6 0.059(3) 0.050(3) 0.039(3) 0.009(2) 0.006(2) -0.007(2)
C7 0.052(3) 0.044(2) 0.036(3) 0.0051(19) 0.009(2) -0.0021(19)
C8 0.045(2) 0.045(2) 0.028(2) -0.0030(18) 0.0068(18) -0.0106(18)
C9 0.056(3) 0.046(2) 0.023(2) 0.0010(18) 0.0065(18) -0.008(2)
C10 0.067(3) 0.049(3) 0.030(3) 0.007(2) 0.008(2) -0.007(2)
C11 0.067(3) 0.082(4) 0.025(3) 0.002(2) 0.003(2) -0.018(3)
C12 0.045(2) 0.049(2) 0.034(3) -0.0006(19) 0.0080(18) -0.0041(19)
C13 0.046(2) 0.041(2) 0.024(2) 0.0058(17) 0.0083(17) -0.0046(18)
C14 0.053(3) 0.050(3) 0.030(3) 0.002(2) 0.0078(19) -0.008(2)
C15 0.062(3) 0.042(2) 0.031(3) -0.0021(19) 0.009(2) -0.005(2)
C16 0.061(3) 0.045(2) 0.025(2) 0.0022(18) 0.0100(19) 0.004(2)
C17 0.048(2) 0.048(2) 0.029(2) 0.0050(19) 0.0068(18) -0.0007(19)
C18 0.047(2) 0.040(2) 0.021(2) 0.0022(16) 0.0068(17) -0.0002(17)
C19 0.049(2) 0.037(2) 0.030(2) 0.0020(18) 0.0038(18) -0.0058(18)
C20 0.048(3) 0.046(2) 0.035(3) 0.0004(19) 0.0081(19) -0.0025(19)
C21 0.063(3) 0.054(3) 0.026(2) 0.003(2) 0.004(2) -0.002(2)
C22 0.053(3) 0.049(3) 0.044(3) 0.001(2) -0.006(2) -0.004(2)
C23 0.047(3) 0.050(3) 0.044(3) -0.006(2) 0.001(2) -0.002(2)
C24 0.043(2) 0.048(2) 0.032(2) 0.0002(19) 0.0073(18) -0.0067(18)
C25 0.046(2) 0.039(2) 0.030(2) 0.0021(17) 0.0039(18) -0.0019(17)
C26 0.060(3) 0.046(2) 0.028(2) 0.0026(19) 0.010(2) -0.004(2)
C27 0.055(3) 0.048(3) 0.044(3) 0.002(2) 0.005(2) -0.012(2)
C28 0.062(3) 0.049(3) 0.040(3) 0.009(2) 0.012(2) -0.011(2)
C29 0.069(3) 0.059(3) 0.026(3) 0.007(2) 0.010(2) -0.010(2)
C30 0.057(3) 0.049(3) 0.027(2) 0.0066(19) 0.0036(19) -0.007(2)
C31 0.053(3) 0.055(3) 0.032(3) 0.007(2) 0.008(2) -0.004(2)
C32 0.062(3) 0.064(3) 0.044(3) 0.005(2) 0.014(2) -0.011(2)
C33 0.080(4) 0.064(3) 0.034(3) -0.004(2) 0.014(2) -0.023(3)
C34 0.088(4) 0.041(3) 0.044(3) 0.006(2) 0.006(3) -0.008(2)
C35 0.063(3) 0.045(3) 0.039(3) -0.003(2) 0.003(2) -0.001(2)
C36 0.055(3) 0.044(2) 0.031(2) 0.0024(19) -0.0002(19) -0.007(2)
C37 0.046(2) 0.047(2) 0.033(2) -0.0018(19) 0.0013(18) -0.0050(19)
C38 0.046(2) 0.044(2) 0.030(2) -0.0054(18) 0.0027(18) -0.0052(18)
C39 0.048(2) 0.042(2) 0.025(2) -0.0028(17) 0.0015(17) -0.0018(18)
C40 0.047(2) 0.037(2) 0.030(2) -0.0042(17) 0.0055(18) -0.0083(17)
C41 0.047(2) 0.041(2) 0.025(2) -0.0005(17) 0.0084(17) -0.0015(18)
C42 0.040(2) 0.051(2) 0.025(2) -0.0023(18) 0.0074(17) 0.0004(18)
C43 0.048(2) 0.054(3) 0.024(2) 0.0026(19) 0.0026(18) -0.004(2)
C44 0.052(3) 0.057(3) 0.034(3) 0.008(2) 0.011(2) -0.008(2)
C45 0.056(3) 0.068(3) 0.029(3) 0.010(2) 0.006(2) 0.000(2)
C46 0.047(3) 0.070(3) 0.032(3) 0.004(2) -0.0003(19) -0.003(2)
C47 0.046(2) 0.063(3) 0.028(2) 0.003(2) 0.0048(18) -0.005(2)
Pd2 0.0422(2) 0.03809(19) 0.02116(19) 0.00287(12) 0.00488(12) -0.00567(13)
P2 0.0451(6) 0.0412(6) 0.0211(5) 0.0031(4) 0.0047(4) -0.0067(4)
O2 0.0447(17) 0.0471(17) 0.0367(18) 0.0033(13) 0.0064(13) -0.0073(13)
N2 0.0426(19) 0.0421(19) 0.029(2) 0.0037(15) 0.0038(15) -0.0017(15)
B2 0.041(3) 0.042(3) 0.031(3) 0.001(2) 0.004(2) 0.0023(19)
C48 0.044(2) 0.045(2) 0.023(2) -0.0016(17) 0.0059(17) 0.0009(17)
C49 0.046(2) 0.044(2) 0.031(2) -0.0005(18) 0.0105(18) 0.0003(18)
C50 0.043(2) 0.041(2) 0.030(2) -0.0006(18) 0.0034(18) -0.0042(18)
C51 0.046(3) 0.052(3) 0.037(3) 0.002(2) -0.0005(19) 0.001(2)
C52 0.053(3) 0.063(3) 0.035(3) 0.012(2) 0.001(2) -0.002(2)
C53 0.065(3) 0.052(3) 0.039(3) 0.015(2) 0.002(2) -0.005(2)
C54 0.052(3) 0.046(2) 0.037(3) 0.003(2) -0.001(2) -0.005(2)
C55 0.044(2) 0.047(2) 0.029(2) 0.0021(18) 0.0041(18) -0.0005(18)
C56 0.053(3) 0.055(3) 0.026(2) 0.0035(19) 0.0062(19) -0.001(2)
C57 0.074(3) 0.054(3) 0.027(3) 0.010(2) 0.001(2) -0.005(2)
C58 0.064(3) 0.093(4) 0.029(3) 0.001(3) 0.005(2) 0.012(3)
C59 0.049(2) 0.041(2) 0.038(3) -0.0044(19) 0.0022(19) -0.0089(18)
C60 0.050(3) 0.044(2) 0.029(2) 0.0056(18) -0.0019(18) -0.0028(19)
C61 0.052(3) 0.046(3) 0.041(3) -0.003(2) -0.001(2) 0.003(2)
C62 0.069(3) 0.045(3) 0.036(3) -0.006(2) -0.005(2) 0.003(2)
C63 0.064(3) 0.049(3) 0.026(2) 0.0036(19) -0.004(2) -0.010(2)
C64 0.051(2) 0.049(2) 0.026(2) 0.0024(18) 0.0003(18) -0.0092(19)
C65 0.049(2) 0.042(2) 0.020(2) 0.0027(16) 0.0033(17) -0.0064(18)
C66 0.051(2) 0.040(2) 0.026(2) -0.0002(17) 0.0097(18) -0.0111(18)
C67 0.066(3) 0.054(3) 0.030(3) 0.008(2) -0.001(2) -0.021(2)
C68 0.092(4) 0.062(3) 0.020(3) 0.006(2) 0.009(2) -0.022(3)
C69 0.067(3) 0.051(3) 0.047(3) 0.001(2) 0.022(2) -0.016(2)
C70 0.052(3) 0.048(3) 0.049(3) 0.000(2) 0.013(2) -0.007(2)
C71 0.051(3) 0.048(3) 0.036(3) 0.003(2) 0.007(2) -0.006(2)
C72 0.048(2) 0.042(2) 0.028(2) 0.0033(18) 0.0040(18) -0.0107(18)
C73 0.057(3) 0.047(2) 0.024(2) 0.0051(18) 0.0049(18) -0.004(2)
C74 0.059(3) 0.043(2) 0.037(3) 0.0006(19) 0.005(2) -0.002(2)
C75 0.059(3) 0.050(3) 0.033(3) 0.010(2) 0.004(2) 0.000(2)
C76 0.064(3) 0.052(3) 0.030(3) 0.009(2) 0.005(2) 0.000(2)
C77 0.050(3) 0.050(3) 0.031(3) 0.0008(19) 0.0074(19) -0.002(2)
C78 0.044(2) 0.055(3) 0.024(2) 0.0022(19) 0.0036(17) -0.0066(19)
C79 0.049(3) 0.054(3) 0.033(3) 0.009(2) -0.0013(19) -0.006(2)
C80 0.060(3) 0.061(3) 0.026(2) 0.011(2) 0.003(2) -0.011(2)
C81 0.048(3) 0.061(3) 0.033(3) 0.003(2) 0.011(2) -0.010(2)
C82 0.044(2) 0.062(3) 0.027(2) 0.003(2) 0.0078(18) -0.006(2)
C83 0.048(2) 0.047(2) 0.022(2) 0.0004(18) 0.0036(17) -0.0098(18)
C84 0.046(2) 0.040(2) 0.027(2) -0.0011(17) 0.0027(17) -0.0072(17)
C85 0.044(2) 0.039(2) 0.024(2) -0.0049(17) 0.0044(17) -0.0042(17)
C86 0.046(2) 0.043(2) 0.024(2) -0.0036(17) 0.0102(17) -0.0054(18)
C87 0.043(2) 0.045(2) 0.029(2) 0.0007(18) 0.0074(17) -0.0062(18)
C88 0.041(2) 0.046(2) 0.032(2) -0.0046(19) 0.0068(18) -0.0056(18)
C89 0.047(2) 0.048(2) 0.027(2) -0.0019(18) 0.0118(18) -0.0029(19)
C90 0.049(3) 0.050(3) 0.032(3) 0.0010(19) 0.0097(19) -0.007(2)
C91 0.069(3) 0.046(3) 0.030(3) 0.0067(19) 0.006(2) -0.002(2)
C92 0.061(3) 0.056(3) 0.028(3) 0.004(2) -0.001(2) 0.003(2)
C93 0.057(3) 0.056(3) 0.041(3) 0.004(2) -0.003(2) -0.006(2)
C94 0.053(3) 0.050(3) 0.037(3) 0.005(2) 0.004(2) -0.010(2)
C1S 0.057(3) 0.076(4) 0.088(5) 0.008(4) 0.002(3) -0.001(3)
C2S 0.072(4) 0.088(5) 0.061(4) -0.006(3) 0.009(3) 0.017(3)
C3S 0.068(4) 0.098(5) 0.068(5) -0.003(4) 0.001(3) 0.013(3)
C4S 0.060(3) 0.104(5) 0.055(4) 0.014(3) -0.004(3) -0.011(3)
C5S 0.067(3) 0.073(4) 0.048(3) 0.000(3) -0.008(3) -0.002(3)
C6S 0.065(3) 0.067(3) 0.057(4) -0.004(3) 0.000(3) 0.009(3)
C7S 0.069(4) 0.092(5) 0.121(7) 0.028(5) 0.009(4) -0.004(4)
C8S 0.034(5) 0.062(8) 0.031(7) 0.004(6) 0.012(4) -0.003(5)
C9S 0.062(8) 0.057(8) 0.029(6) 0.007(6) 0.006(6) -0.007(6)
C10S 0.082(12) 0.046(9) 0.022(6) -0.014(7) 0.010(5) -0.024(8)
C11S 0.053(6) 0.067(7) 0.028(6) -0.006(5) -0.004(5) 0.007(5)
C12S 0.059(6) 0.049(5) 0.041(6) -0.001(4) 0.003(4) 0.001(4)
C13S 0.055(6) 0.054(6) 0.036(6) 0.002(4) 0.000(4) -0.010(4)
C14S 0.048(6) 0.089(8) 0.032(6) 0.016(5) -0.005(4) -0.016(5)
C8T 0.052(7) 0.093(11) 0.041(8) -0.014(7) 0.017(5) -0.008(6)
C9T 0.060(7) 0.073(8) 0.044(8) 0.021(6) 0.022(6) -0.002(6)
C10T 0.059(8) 0.064(8) 0.050(8) 0.004(7) 0.008(6) -0.017(6)
C11T 0.069(11) 0.070(13) 0.066(13) -0.011(10) 0.029(9) -0.027(10)
C12T 0.056(7) 0.085(11) 0.064(11) -0.022(9) -0.014(7) -0.003(7)
C13T 0.053(7) 0.076(8) 0.073(9) -0.002(6) -0.004(6) 0.012(6)
C14T 0.054(6) 0.115(11) 0.070(9) -0.037(8) 0.021(6) -0.009(7)

loop_
_atom_type_symbol
_atom_type_description
_atom_type_scat_dispersion_real
_atom_type_scat_dispersion_imag
_atom_type_scat_source
C C 0.0181 0.0091 'International Tables Vol C Tables 4.2.6.8 and 6.1.1.4'
H H 0.0000 0.0000 'International Tables Vol C Tables 4.2.6.8 and 6.1.1.4'
B B 0.0090 0.0039 'International Tables Vol C Tables 4.2.6.8 and 6.1.1.4'
N N 0.0311 0.0180 'International Tables Vol C Tables 4.2.6.8 and 6.1.1.4'
O O 0.0492 0.0322 'International Tables Vol C Tables 4.2.6.8 and 6.1.1.4'
P P 0.2955 0.4335 'International Tables Vol C Tables 4.2.6.8 and 6.1.1.4'
Pd Pd 0.1215 3.9337 'International Tables Vol C Tables 4.2.6.8 and 6.1.1.4'

loop_
_geom_angle_atom_site_label_1
_geom_angle_atom_site_label_2
_geom_angle_atom_site_label_3
_geom_angle
C41 Pd1 C40 38.10(17)
C41 Pd1 P1 111.83(12)
C40 Pd1 P1 149.25(12)
C41 Pd1 B1 150.87(17)
C40 Pd1 B1 128.08(17)
P1 Pd1 B1 81.01(13)
C41 Pd1 C1 146.42(16)
C40 Pd1 C1 108.32(16)
P1 Pd1 C1 101.43(11)
B1 Pd1 C1 37.78(16)
C19 P1 C18 102.6(2)
C19 P1 C25 102.4(2)
C18 P1 C25 105.0(2)
C19 P1 Pd1 123.06(15)
C18 P1 Pd1 109.31(14)
C25 P1 Pd1 112.66(14)
C2 N1 C3 121.7(4)
C2 N1 C12 118.4(4)
C3 N1 C12 119.7(4)
C1 B1 C8 115.2(4)
C1 B1 C13 121.7(4)
C8 B1 C13 121.6(4)
C1 B1 Pd1 71.2(2)
C8 B1 Pd1 95.5(3)
C13 B1 Pd1 113.5(3)
C2 C1 B1 117.3(4)
C2 C1 C9 117.4(4)
B1 C1 C9 124.2(4)
C2 C1 Pd1 95.5(3)
B1 C1 Pd1 71.1(2)
C9 C1 Pd1 113.2(3)
N1 C2 C1 125.8(4)
N1 C2 H2 117.1
C1 C2 H2 117.1
N1 C3 C4 120.2(4)
N1 C3 C8 119.5(4)
C4 C3 C8 120.3(4)
C5 C4 C3 120.3(4)
C5 C4 H4 119.9
C3 C4 H4 119.9
C4 C5 C6 120.7(4)
C4 C5 H5 119.6
C6 C5 H5 119.6
C7 C6 C5 119.6(5)
C7 C6 H6 120.2
C5 C6 H6 120.2
C6 C7 C8 122.6(5)
C6 C7 H7 118.7
C8 C7 H7 118.7
C7 C8 C3 116.5(4)
C7 C8 B1 123.2(4)
C3 C8 B1 120.2(4)
C10 C9 C1 115.5(4)
C10 C9 C11 111.5(4)
C1 C9 C11 108.6(4)
C10 C9 H9 106.9
C1 C9 H9 106.9
C11 C9 H9 106.9
C9 C10 H10A 109.5
C9 C10 H10B 109.5
H10A C10 H10B 109.5
C9 C10 H10C 109.5
H10A C10 H10C 109.5
H10B C10 H10C 109.5
C9 C11 H11A 109.5
C9 C11 H11B 109.5
H11A C11 H11B 109.5
C9 C11 H11C 109.5
H11A C11 H11C 109.5
H11B C11 H11C 109.5
N1 C12 H12A 109.5
N1 C12 H12B 109.5
H12A C12 H12B 109.5
N1 C12 H12C 109.5
H12A C12 H12C 109.5
H12B C12 H12C 109.5
C14 C13 C18 117.7(4)
C14 C13 B1 121.6(4)
C18 C13 B1 120.6(4)
C13 C14 C15 121.2(4)
C13 C14 H14 119.4
C15 C14 H14 119.4
C16 C15 C14 120.2(4)
C16 C15 H15 119.9
C14 C15 H15 119.9
C17 C16 C15 119.9(4)
C17 C16 H16 120.0
C15 C16 H16 120.0
C16 C17 C18 120.0(4)
C16 C17 H17 120.0
C18 C17 H17 120.0
C13 C18 C17 120.9(4)
C13 C18 P1 115.1(3)
C17 C18 P1 124.0(3)
C20 C19 C24 118.5(4)
C20 C19 P1 119.1(4)
C24 C19 P1 122.4(3)
C19 C20 C21 120.5(4)
C19 C20 H20 119.7
C21 C20 H20 119.7
C22 C21 C20 120.1(4)
C22 C21 H21 120.0
C20 C21 H21 120.0
C21 C22 C23 120.0(4)
C21 C22 H22 120.0
C23 C22 H22 120.0
C24 C23 C22 120.1(5)
C24 C23 H23 119.9
C22 C23 H23 119.9
C23 C24 C19 120.8(4)
C23 C24 H24 119.6
C19 C24 H24 119.6
C30 C25 C26 119.1(4)
C30 C25 P1 123.1(4)
C26 C25 P1 117.7(3)
C27 C26 C25 120.4(4)
C27 C26 H26 119.8
C25 C26 H26 119.8
C26 C27 C28 119.9(5)
C26 C27 H27 120.1
C28 C27 H27 120.1
C29 C28 C27 120.1(4)
C29 C28 H28 120.0
C27 C28 H28 120.0
C28 C29 C30 119.6(5)
C28 C29 H29 120.2
C30 C29 H29 120.2
C25 C30 C29 121.0(5)
C25 C30 H30 119.5
C29 C30 H30 119.5
C32 C31 C36 121.2(5)
C32 C31 H31 119.4
C36 C31 H31 119.4
C33 C32 C31 120.5(5)
C33 C32 H32 119.7
C31 C32 H32 119.7
C32 C33 C34 119.5(5)
C32 C33 H33 120.2
C34 C33 H33 120.2
C33 C34 C35 120.6(5)
C33 C34 H34 119.7
C35 C34 H34 119.7
C34 C35 C36 120.3(5)
C34 C35 H35 119.9
C36 C35 H35 119.9
C31 C36 C35 117.9(4)
C31 C36 C37 122.7(4)
C35 C36 C37 119.4(4)
C38 C37 C36 125.8(4)
C38 C37 H37 117.1
C36 C37 H37 117.1
C37 C38 C39 122.0(4)
C37 C38 H38 119.0
C39 C38 H38 119.0
O1 C39 C40 120.9(4)
O1 C39 C38 121.1(4)
C40 C39 C38 117.9(4)
C41 C40 C39 125.1(4)
C41 C40 Pd1 69.8(2)
C39 C40 Pd1 106.6(3)
C41 C40 H40 117.4
C39 C40 H40 117.4
Pd1 C40 H40 93.7
C40 C41 C42 121.5(4)
C40 C41 Pd1 72.1(3)
C42 C41 Pd1 113.3(3)
C40 C41 H41 119.2
C42 C41 H41 119.2
Pd1 C41 H41 84.9
C47 C42 C43 117.8(4)
C47 C42 C41 119.7(4)
C43 C42 C41 122.5(4)
C44 C43 C42 120.7(4)
C44 C43 H43 119.6
C42 C43 H43 119.6
C43 C44 C45 120.8(5)
C43 C44 H44 119.6
C45 C44 H44 119.6
C44 C45 C46 119.7(5)
C44 C45 H45 120.1
C46 C45 H45 120.1
C45 C46 C47 119.7(5)
C45 C46 H46 120.2
C47 C46 H46 120.2
C46 C47 C42 121.3(5)
C46 C47 H47 119.4
C42 C47 H47 119.4
C84 Pd2 C85 38.14(16)
C84 Pd2 P2 110.34(12)
C85 Pd2 P2 147.81(12)
C84 Pd2 C48 147.74(16)
C85 Pd2 C48 109.60(15)
P2 Pd2 C48 101.55(11)
C84 Pd2 B2 152.23(17)
C85 Pd2 B2 129.78(17)
P2 Pd2 B2 80.72(13)
C48 Pd2 B2 37.55(16)
C72 P2 C66 103.3(2)
C72 P2 C65 105.0(2)
C66 P2 C65 102.71(19)
C72 P2 Pd2 111.94(14)
C66 P2 Pd2 122.39(15)
C65 P2 Pd2 109.86(15)
C49 N2 C50 121.9(4)
C49 N2 C59 118.0(4)
C50 N2 C59 119.6(4)
C48 B2 C55 115.3(4)
C48 B2 C60 121.7(4)
C55 B2 C60 121.8(4)
C48 B2 Pd2 71.0(2)
C55 B2 Pd2 94.7(3)
C60 B2 Pd2 113.2(3)
C49 C48 B2 117.9(4)
C49 C48 C56 117.2(4)
B2 C48 C56 124.1(4)
C49 C48 Pd2 94.3(3)
B2 C48 Pd2 71.5(2)
C56 C48 Pd2 112.9(3)
N2 C49 C48 125.0(4)
N2 C49 H49 117.5
C48 C49 H49 117.5
N2 C50 C55 119.9(4)
N2 C50 C51 120.1(4)
C55 C50 C51 120.0(4)
C52 C51 C50 120.3(5)
C52 C51 H51 119.9
C50 C51 H51 119.9
C51 C52 C53 120.6(5)
C51 C52 H52 119.7
C53 C52 H52 119.7
C54 C53 C52 119.3(5)
C54 C53 H53 120.4
C52 C53 H53 120.4
C53 C54 C55 122.8(4)
C53 C54 H54 118.6
C55 C54 H54 118.6
C54 C55 C50 116.9(4)
C54 C55 B2 123.3(4)
C50 C55 B2 119.7(4)
C57 C56 C48 116.1(4)
C57 C56 C58 110.9(4)
C48 C56 C58 108.5(4)
C57 C56 H56 107.0
C48 C56 H56 107.0
C58 C56 H56 107.0
C56 C57 H57A 109.5
C56 C57 H57B 109.5
H57A C57 H57B 109.5
C56 C57 H57C 109.5
H57A C57 H57C 109.5
H57B C57 H57C 109.5
C56 C58 H58A 109.5
C56 C58 H58B 109.5
H58A C58 H58B 109.5
C56 C58 H58C 109.5
H58A C58 H58C 109.5
H58B C58 H58C 109.5
N2 C59 H59A 109.5
N2 C59 H59B 109.5
H59A C59 H59B 109.5
N2 C59 H59C 109.5
H59A C59 H59C 109.5
H59B C59 H59C 109.5
C65 C60 C61 116.6(4)
C65 C60 B2 121.2(4)
C61 C60 B2 122.2(4)
C62 C61 C60 121.6(5)
C62 C61 H61 119.2
C60 C61 H61 119.2
C61 C62 C63 120.6(5)
C61 C62 H62 119.7
C63 C62 H62 119.7
C62 C63 C64 119.7(4)
C62 C63 H63 120.2
C64 C63 H63 120.2
C63 C64 C65 119.6(4)
C63 C64 H64 120.2
C65 C64 H64 120.2
C64 C65 C60 121.9(4)
C64 C65 P2 123.5(4)
C60 C65 P2 114.5(3)
C67 C66 C71 118.6(4)
C67 C66 P2 119.4(4)
C71 C66 P2 121.9(4)
C66 C67 C68 120.1(5)
C66 C67 H67 120.0
C68 C67 H67 120.0
C69 C68 C67 120.5(5)
C69 C68 H68 119.8
C67 C68 H68 119.8
C70 C69 C68 119.9(5)
C70 C69 H69 120.0
C68 C69 H69 120.0
C69 C70 C71 120.0(5)
C69 C70 H70 120.0
C71 C70 H70 120.0
C70 C71 C66 120.9(5)
C70 C71 H71 119.6
C66 C71 H71 119.6
C77 C72 C73 118.8(4)
C77 C72 P2 121.9(4)
C73 C72 P2 119.1(3)
C74 C73 C72 120.7(4)
C74 C73 H73 119.7
C72 C73 H73 119.7
C75 C74 C73 119.9(5)
C75 C74 H74 120.1
C73 C74 H74 120.1
C76 C75 C74 119.9(4)
C76 C75 H75 120.1
C74 C75 H75 120.1
C75 C76 C77 120.2(5)
C75 C76 H76 119.9
C77 C76 H76 119.9
C72 C77 C76 120.5(5)
C72 C77 H77 119.7
C76 C77 H77 119.7
C79 C78 C83 120.5(4)
C79 C78 H78 119.8
C83 C78 H78 119.8
C78 C79 C80 121.3(5)
C78 C79 H79 119.3
C80 C79 H79 119.3
C79 C80 C81 118.4(4)
C79 C80 H80 120.8
C81 C80 H80 120.8
C82 C81 C80 120.7(4)
C82 C81 H81 119.7
C80 C81 H81 119.7
C81 C82 C83 120.4(5)
C81 C82 H82 119.8
C83 C82 H82 119.8
C82 C83 C78 118.8(4)
C82 C83 C84 119.3(4)
C78 C83 C84 121.9(4)
C85 C84 C83 121.1(4)
C85 C84 Pd2 72.1(2)
C83 C84 Pd2 113.7(3)
C85 C84 H84 119.5
C83 C84 H84 119.5
Pd2 C84 H84 84.5
C84 C85 C86 125.6(4)
C84 C85 Pd2 69.8(2)
C86 C85 Pd2 107.4(3)
C84 C85 H85 117.2
C86 C85 H85 117.2
Pd2 C85 H85 93.0
O2 C86 C85 120.5(4)
O2 C86 C87 121.3(4)
C85 C86 C87 118.1(4)
C88 C87 C86 122.3(4)
C88 C87 H87 118.8
C86 C87 H87 118.8
C87 C88 C89 126.4(4)
C87 C88 H88 116.8
C89 C88 H88 116.8
C90 C89 C94 118.0(4)
C90 C89 C88 119.5(4)
C94 C89 C88 122.5(4)
C91 C90 C89 121.1(5)
C91 C90 H90 119.5
C89 C90 H90 119.5
C92 C91 C90 120.4(4)
C92 C91 H91 119.8
C90 C91 H91 119.8
C91 C92 C93 119.5(5)
C91 C92 H92 120.2
C93 C92 H92 120.2
C94 C93 C92 120.2(5)
C94 C93 H93 119.9
C92 C93 H93 119.9
C93 C94 C89 120.9(4)
C93 C94 H94 119.6
C89 C94 H94 119.6
C6S C1S C2S 118.6(6)
C6S C1S C7S 121.0(7)
C2S C1S C7S 120.4(7)
C3S C2S C1S 119.0(7)
C3S C2S H2S 120.5
C1S C2S H2S 120.5
C2S C3S C4S 123.0(7)
C2S C3S H3S 118.5
C4S C3S H3S 118.5
C5S C4S C3S 118.1(6)
C5S C4S H4S 120.9
C3S C4S H4S 120.9
C4S C5S C6S 120.5(6)
C4S C5S H5S 119.7
C6S C5S H5S 119.7
C1S C6S C5S 120.6(6)
C1S C6S H6S 119.7
C5S C6S H6S 119.7
C1S C7S H7S1 109.5
C1S C7S H7S2 109.5
H7S1 C7S H7S2 109.5
C1S C7S H7S3 109.5
H7S1 C7S H7S3 109.5
H7S2 C7S H7S3 109.5
C13S C8S C9S 116.9(9)
C13S C8S C14S 121.9(10)
C9S C8S C14S 121.2(10)
C10S C9S C8S 119.8(10)
C10S C9S H9S 120.1
C8S C9S H9S 120.1
C11S C10S C9S 123.9(12)
C11S C10S H10S 118.1
C9S C10S H10S 118.1
C10S C11S C12S 116.2(10)
C10S C11S H11S 121.9
C12S C11S H11S 121.9
C13S C12S C11S 120.9(9)
C13S C12S H12S 119.5
C11S C12S H12S 119.5
C8S C13S C12S 122.3(9)
C8S C13S H13S 118.9
C12S C13S H13S 118.9
C8S C14S H14A 109.5
C8S C14S H14B 109.5
H14A C14S H14B 109.5
C8S C14S H14C 109.5
H14A C14S H14C 109.5
H14B C14S H14C 109.5
C13T C8T C9T 119.8(11)
C13T C8T C14T 120.2(13)
C9T C8T C14T 120.0(11)
C10T C9T C8T 118.4(11)
C10T C9T H9T 120.8
C8T C9T H9T 120.8
C11T C10T C9T 121.9(13)
C11T C10T H10T 119.0
C9T C10T H10T 119.0
C12T C11T C10T 118.8(14)
C12T C11T H11T 120.6
C10T C11T H11T 120.6
C11T C12T C13T 120.2(12)
C11T C12T H12T 119.9
C13T C12T H12T 119.9
C8T C13T C12T 120.7(11)
C8T C13T H13T 119.7
C12T C13T H13T 119.7
C8T C14T H14D 109.5
C8T C14T H14E 109.5
H14D C14T H14E 109.5
C8T C14T H14F 109.5
H14D C14T H14F 109.5
H14E C14T H14F 109.5

loop_
_geom_bond_atom_site_label_1
_geom_bond_atom_site_label_2
_geom_bond_distance
Pd1 C41 2.153(4)
Pd1 C40 2.182(4)
Pd1 P1 2.2909(11)
Pd1 B1 2.336(5)
Pd1 C1 2.338(4)
P1 C19 1.829(5)
P1 C18 1.831(4)
P1 C25 1.832(4)
O1 C39 1.233(5)
N1 C2 1.359(6)
N1 C3 1.400(6)
N1 C12 1.462(6)
B1 C1 1.513(7)
B1 C8 1.550(6)
B1 C13 1.595(6)
C1 C2 1.387(6)
C1 C9 1.526(6)
C2 H2 0.9500
C3 C4 1.416(6)
C3 C8 1.416(6)
C4 C5 1.365(7)
C4 H4 0.9500
C5 C6 1.389(7)
C5 H5 0.9500
C6 C7 1.371(6)
C6 H6 0.9500
C7 C8 1.415(6)
C7 H7 0.9500
C9 C10 1.509(6)
C9 C11 1.542(7)
C9 H9 1.0000
C10 H10A 0.9800
C10 H10B 0.9800
C10 H10C 0.9800
C11 H11A 0.9800
C11 H11B 0.9800
C11 H11C 0.9800
C12 H12A 0.9800
C12 H12B 0.9800
C12 H12C 0.9800
C13 C14 1.393(7)
C13 C18 1.403(6)
C14 C15 1.394(7)
C14 H14 0.9500
C15 C16 1.391(7)
C15 H15 0.9500
C16 C17 1.369(7)
C16 H16 0.9500
C17 C18 1.410(6)
C17 H17 0.9500
C19 C20 1.384(7)
C19 C24 1.404(6)
C20 C21 1.397(7)
C20 H20 0.9500
C21 C22 1.377(7)
C21 H21 0.9500
C22 C23 1.383(7)
C22 H22 0.9500
C23 C24 1.377(7)
C23 H23 0.9500
C24 H24 0.9500
C25 C30 1.375(7)
C25 C26 1.403(7)
C26 C27 1.385(6)
C26 H26 0.9500
C27 C28 1.389(7)
C27 H27 0.9500
C28 C29 1.388(7)
C28 H28 0.9500
C29 C30 1.393(6)
C29 H29 0.9500
C30 H30 0.9500
C31 C32 1.379(7)
C31 C36 1.392(7)
C31 H31 0.9500
C32 C33 1.376(8)
C32 H32 0.9500
C33 C34 1.377(8)
C33 H33 0.9500
C34 C35 1.389(7)
C34 H34 0.9500
C35 C36 1.403(7)
C35 H35 0.9500
C36 C37 1.464(6)
C37 C38 1.323(6)
C37 H37 0.9500
C38 C39 1.491(6)
C38 H38 0.9500
C39 C40 1.458(6)
C40 C41 1.415(6)
C40 H40 0.9500
C41 C42 1.478(6)
C41 H41 0.9500
C42 C47 1.393(6)
C42 C43 1.404(6)
C43 C44 1.375(7)
C43 H43 0.9500
C44 C45 1.381(7)
C44 H44 0.9500
C45 C46 1.384(7)
C45 H45 0.9500
C46 C47 1.391(7)
C46 H46 0.9500
C47 H47 0.9500
Pd2 C84 2.150(4)
Pd2 C85 2.180(4)
Pd2 P2 2.2882(11)
Pd2 C48 2.342(4)
Pd2 B2 2.350(5)
P2 C72 1.823(5)
P2 C66 1.827(4)
P2 C65 1.834(4)
O2 C86 1.237(5)
N2 C49 1.346(6)
N2 C50 1.405(6)
N2 C59 1.477(6)
B2 C48 1.510(6)
B2 C55 1.545(7)
B2 C60 1.594(7)
C48 C49 1.396(6)
C48 C56 1.527(6)
C49 H49 0.9500
C50 C55 1.416(6)
C50 C51 1.417(6)
C51 C52 1.378(7)
C51 H51 0.9500
C52 C53 1.388(8)
C52 H52 0.9500
C53 C54 1.380(7)
C53 H53 0.9500
C54 C55 1.409(6)
C54 H54 0.9500
C56 C57 1.513(7)
C56 C58 1.540(7)
C56 H56 1.0000
C57 H57A 0.9800
C57 H57B 0.9800
C57 H57C 0.9800
C58 H58A 0.9800
C58 H58B 0.9800
C58 H58C 0.9800
C59 H59A 0.9800
C59 H59B 0.9800
C59 H59C 0.9800
C60 C65 1.402(6)
C60 C61 1.411(7)
C61 C62 1.381(7)
C61 H61 0.9500
C62 C63 1.383(7)
C62 H62 0.9500
C63 C64 1.391(7)
C63 H63 0.9500
C64 C65 1.396(6)
C64 H64 0.9500
C66 C67 1.370(7)
C66 C71 1.405(7)
C67 C68 1.401(7)
C67 H67 0.9500
C68 C69 1.376(8)
C68 H68 0.9500
C69 C70 1.371(8)
C69 H69 0.9500
C70 C71 1.380(6)
C70 H70 0.9500
C71 H71 0.9500
C72 C77 1.386(6)
C72 C73 1.399(6)
C73 C74 1.391(6)
C73 H73 0.9500
C74 C75 1.388(7)
C74 H74 0.9500
C75 C76 1.383(7)
C75 H75 0.9500
C76 C77 1.397(7)
C76 H76 0.9500
C77 H77 0.9500
C78 C79 1.370(6)
C78 C83 1.397(6)
C78 H78 0.9500
C79 C80 1.391(7)
C79 H79 0.9500
C80 C81 1.395(7)
C80 H80 0.9500
C81 C82 1.385(6)
C81 H81 0.9500
C82 C83 1.394(6)
C82 H82 0.9500
C83 C84 1.482(6)
C84 C85 1.415(6)
C84 H84 0.9500
C85 C86 1.461(6)
C85 H85 0.9500
C86 C87 1.482(6)
C87 C88 1.329(6)
C87 H87 0.9500
C88 C89 1.465(6)
C88 H88 0.9500
C89 C90 1.396(6)
C89 C94 1.402(7)
C90 C91 1.381(7)
C90 H90 0.9500
C91 C92 1.380(7)
C91 H91 0.9500
C92 C93 1.393(7)
C92 H92 0.9500
C93 C94 1.379(7)
C93 H93 0.9500
C94 H94 0.9500
C1S C6S 1.369(8)
C1S C2S 1.406(9)
C1S C7S 1.477(8)
C2S C3S 1.369(9)
C2S H2S 0.9500
C3S C4S 1.372(9)
C3S H3S 0.9500
C4S C5S 1.362(8)
C4S H4S 0.9500
C5S C6S 1.409(8)
C5S H5S 0.9500
C6S H6S 0.9500
C7S H7S1 0.9800
C7S H7S2 0.9800
C7S H7S3 0.9800
C8S C13S 1.382(13)
C8S C9S 1.400(14)
C8S C14S 1.494(11)
C9S C10S 1.380(15)
C9S H9S 0.9500
C10S C11S 1.371(14)
C10S H10S 0.9500
C11S C12S 1.396(12)
C11S H11S 0.9500
C12S C13S 1.387(11)
C12S H12S 0.9500
C13S H13S 0.9500
C14S H14A 0.9800
C14S H14B 0.9800
C14S H14C 0.9800
C8T C13T 1.365(13)
C8T C9T 1.412(14)
C8T C14T 1.492(13)
C9T C10T 1.389(14)
C9T H9T 0.9500
C10T C11T 1.389(15)
C10T H10T 0.9500
C11T C12T 1.371(15)
C11T H11T 0.9500
C12T C13T 1.410(13)
C12T H12T 0.9500
C13T H13T 0.9500
C14T H14D 0.9800
C14T H14E 0.9800
C14T H14F 0.9800

loop_
_geom_torsion_atom_site_label_1
_geom_torsion_atom_site_label_2
_geom_torsion_atom_site_label_3
_geom_torsion_atom_site_label_4
_geom_torsion
C8 B1 C1 C2 -0.8(6)
C13 B1 C1 C2 -167.1(4)
Pd1 B1 C1 C2 86.4(4)
C8 B1 C1 C9 167.1(4)
C13 B1 C1 C9 0.8(7)
Pd1 B1 C1 C9 -105.7(4)
C8 B1 C1 Pd1 -87.2(4)
C13 B1 C1 Pd1 106.5(4)
C3 N1 C2 C1 -5.6(7)
C12 N1 C2 C1 179.5(4)
B1 C1 C2 N1 3.1(7)
C9 C1 C2 N1 -165.7(4)
Pd1 C1 C2 N1 74.6(4)
C2 N1 C3 C4 -174.7(4)
C12 N1 C3 C4 0.2(6)
C2 N1 C3 C8 5.5(6)
C12 N1 C3 C8 -179.6(4)
N1 C3 C4 C5 -179.1(4)
C8 C3 C4 C5 0.7(7)
C3 C4 C5 C6 0.1(8)
C4 C5 C6 C7 -1.2(8)
C5 C6 C7 C8 1.6(8)
C6 C7 C8 C3 -0.8(7)
C6 C7 C8 B1 -177.9(5)
N1 C3 C8 C7 179.5(4)
C4 C3 C8 C7 -0.4(6)
N1 C3 C8 B1 -3.4(6)
C4 C3 C8 B1 176.8(4)
C1 B1 C8 C7 178.1(4)
C13 B1 C8 C7 -15.6(7)
Pd1 B1 C8 C7 106.3(4)
C1 B1 C8 C3 1.1(6)
C13 B1 C8 C3 167.4(4)
Pd1 B1 C8 C3 -70.6(4)
C2 C1 C9 C10 -60.4(6)
B1 C1 C9 C10 131.7(5)
Pd1 C1 C9 C10 49.5(5)
C2 C1 C9 C11 65.7(5)
B1 C1 C9 C11 -102.2(5)
Pd1 C1 C9 C11 175.5(3)
C1 B1 C13 C14 93.6(5)
C8 B1 C13 C14 -71.8(6)
Pd1 B1 C13 C14 175.3(3)
C1 B1 C13 C18 -83.4(6)
C8 B1 C13 C18 111.2(5)
Pd1 B1 C13 C18 -1.8(5)
C18 C13 C14 C15 0.1(7)
B1 C13 C14 C15 -177.0(4)
C13 C14 C15 C16 -0.6(7)
C14 C15 C16 C17 0.6(7)
C15 C16 C17 C18 -0.1(7)
C14 C13 C18 C17 0.4(6)
B1 C13 C18 C17 177.6(4)
C14 C13 C18 P1 179.0(3)
B1 C13 C18 P1 -3.8(5)
C16 C17 C18 C13 -0.4(6)
C16 C17 C18 P1 -178.9(3)
C19 P1 C18 C13 -124.6(3)
C25 P1 C18 C13 128.6(3)
Pd1 P1 C18 C13 7.5(3)
C19 P1 C18 C17 54.0(4)
C25 P1 C18 C17 -52.8(4)
Pd1 P1 C18 C17 -173.9(3)
C18 P1 C19 C20 103.4(4)
C25 P1 C19 C20 -147.8(4)
Pd1 P1 C19 C20 -20.0(4)
C18 P1 C19 C24 -74.9(4)
C25 P1 C19 C24 33.8(4)
Pd1 P1 C19 C24 161.7(3)
C24 C19 C20 C21 0.4(7)
P1 C19 C20 C21 -178.1(4)
C19 C20 C21 C22 0.5(7)
C20 C21 C22 C23 -0.5(7)
C21 C22 C23 C24 -0.3(7)
C22 C23 C24 C19 1.2(7)
C20 C19 C24 C23 -1.2(7)
P1 C19 C24 C23 177.1(4)
C19 P1 C25 C30 -128.5(4)
C18 P1 C25 C30 -21.6(5)
Pd1 P1 C25 C30 97.3(4)
C19 P1 C25 C26 54.9(4)
C18 P1 C25 C26 161.8(4)
Pd1 P1 C25 C26 -79.3(4)
C30 C25 C26 C27 0.9(7)
P1 C25 C26 C27 177.6(4)
C25 C26 C27 C28 0.0(8)
C26 C27 C28 C29 -1.1(8)
C27 C28 C29 C30 1.2(8)
C26 C25 C30 C29 -0.7(7)
P1 C25 C30 C29 -177.3(4)
C28 C29 C30 C25 -0.3(8)
C36 C31 C32 C33 1.8(9)
C31 C32 C33 C34 -1.2(9)
C32 C33 C34 C35 -0.2(9)
C33 C34 C35 C36 1.0(8)
C32 C31 C36 C35 -1.0(8)
C32 C31 C36 C37 178.8(5)
C34 C35 C36 C31 -0.3(8)
C34 C35 C36 C37 179.8(5)
C31 C36 C37 C38 -6.3(8)
C35 C36 C37 C38 173.5(5)
C36 C37 C38 C39 175.3(4)
C37 C38 C39 O1 -4.0(7)
C37 C38 C39 C40 176.7(4)
O1 C39 C40 C41 163.1(4)
C38 C39 C40 C41 -17.6(6)
O1 C39 C40 Pd1 -120.1(4)
C38 C39 C40 Pd1 59.1(4)
C39 C40 C41 C42 -156.6(4)
Pd1 C40 C41 C42 106.8(4)
C39 C40 C41 Pd1 96.5(4)
C40 C41 C42 C47 148.4(4)
Pd1 C41 C42 C47 -129.1(4)
C40 C41 C42 C43 -32.2(6)
Pd1 C41 C42 C43 50.4(5)
C47 C42 C43 C44 1.3(7)
C41 C42 C43 C44 -178.2(4)
C42 C43 C44 C45 0.1(8)
C43 C44 C45 C46 -1.4(8)
C44 C45 C46 C47 1.3(8)
C45 C46 C47 C42 0.1(8)
C43 C42 C47 C46 -1.4(7)
C41 C42 C47 C46 178.1(4)
C55 B2 C48 C49 -1.1(6)
C60 B2 C48 C49 -169.0(4)
Pd2 B2 C48 C49 85.0(4)
C55 B2 C48 C56 168.3(4)
C60 B2 C48 C56 0.5(7)
Pd2 B2 C48 C56 -105.5(4)
C55 B2 C48 Pd2 -86.1(4)
C60 B2 C48 Pd2 106.0(4)
C50 N2 C49 C48 -8.0(7)
C59 N2 C49 C48 -179.8(4)
B2 C48 C49 N2 4.9(7)
C56 C48 C49 N2 -165.3(4)
Pd2 C48 C49 N2 76.2(4)
C49 N2 C50 C55 6.9(6)
C59 N2 C50 C55 178.5(4)
C49 N2 C50 C51 -172.5(4)
C59 N2 C50 C51 -0.8(6)
N2 C50 C51 C52 -177.8(4)
C55 C50 C51 C52 2.8(7)
C50 C51 C52 C53 -1.6(8)
C51 C52 C53 C54 0.1(8)
C52 C53 C54 C55 0.2(8)
C53 C54 C55 C50 1.0(7)
C53 C54 C55 B2 -177.6(5)
N2 C50 C55 C54 178.2(4)
C51 C50 C55 C54 -2.4(7)
N2 C50 C55 B2 -3.2(6)
C51 C50 C55 B2 176.2(4)
C48 B2 C55 C54 179.0(4)
C60 B2 C55 C54 -13.1(7)
Pd2 B2 C55 C54 107.9(4)
C48 B2 C55 C50 0.5(6)
C60 B2 C55 C50 168.4(4)
Pd2 B2 C55 C50 -70.6(4)
C49 C48 C56 C57 -59.8(6)
B2 C48 C56 C57 130.7(5)
Pd2 C48 C56 C57 48.2(5)
C49 C48 C56 C58 65.9(5)
B2 C48 C56 C58 -103.6(5)
Pd2 C48 C56 C58 173.9(4)
C48 B2 C60 C65 -84.5(6)
C55 B2 C60 C65 108.4(5)
Pd2 B2 C60 C65 -3.3(5)
C48 B2 C60 C61 93.3(6)
C55 B2 C60 C61 -73.8(6)
Pd2 B2 C60 C61 174.5(4)
C65 C60 C61 C62 -0.2(7)
B2 C60 C61 C62 -178.1(5)
C60 C61 C62 C63 -0.8(8)
C61 C62 C63 C64 1.1(7)
C62 C63 C64 C65 -0.3(7)
C63 C64 C65 C60 -0.7(7)
C63 C64 C65 P2 -179.2(3)
C61 C60 C65 C64 0.9(6)
B2 C60 C65 C64 178.8(4)
C61 C60 C65 P2 179.6(3)
B2 C60 C65 P2 -2.5(5)
C72 P2 C65 C64 -53.7(4)
C66 P2 C65 C64 54.1(4)
Pd2 P2 C65 C64 -174.2(3)
C72 P2 C65 C60 127.7(3)
C66 P2 C65 C60 -124.6(3)
Pd2 P2 C65 C60 7.1(4)
C72 P2 C66 C67 -150.1(4)
C65 P2 C66 C67 100.9(4)
Pd2 P2 C66 C67 -22.9(5)
C72 P2 C66 C71 33.6(4)
C65 P2 C66 C71 -75.5(4)
Pd2 P2 C66 C71 160.7(3)
C71 C66 C67 C68 -0.3(7)
P2 C66 C67 C68 -176.8(4)
C66 C67 C68 C69 1.2(8)
C67 C68 C69 C70 -0.2(9)
C68 C69 C70 C71 -1.8(8)
C69 C70 C71 C66 2.7(8)
C67 C66 C71 C70 -1.6(7)
P2 C66 C71 C70 174.7(4)
C66 P2 C72 C77 -133.8(4)
C65 P2 C72 C77 -26.5(4)
Pd2 P2 C72 C77 92.7(4)
C66 P2 C72 C73 51.4(4)
C65 P2 C72 C73 158.7(3)
Pd2 P2 C72 C73 -82.1(4)
C77 C72 C73 C74 1.5(7)
P2 C72 C73 C74 176.5(4)
C72 C73 C74 C75 -0.7(7)
C73 C74 C75 C76 -1.0(7)
C74 C75 C76 C77 1.8(8)
C73 C72 C77 C76 -0.7(7)
P2 C72 C77 C76 -175.5(4)
C75 C76 C77 C72 -1.0(7)
C83 C78 C79 C80 -1.0(7)
C78 C79 C80 C81 0.1(8)
C79 C80 C81 C82 0.4(8)
C80 C81 C82 C83 0.1(8)
C81 C82 C83 C78 -0.9(7)
C81 C82 C83 C84 178.7(4)
C79 C78 C83 C82 1.3(7)
C79 C78 C83 C84 -178.2(4)
C82 C83 C84 C85 147.1(4)
C78 C83 C84 C85 -33.4(6)
C82 C83 C84 Pd2 -130.3(4)
C78 C83 C84 Pd2 49.3(5)
C83 C84 C85 C86 -155.4(4)
Pd2 C84 C85 C86 97.3(4)
C83 C84 C85 Pd2 107.3(4)
C84 C85 C86 O2 162.8(4)
Pd2 C85 C86 O2 -120.0(4)
C84 C85 C86 C87 -19.6(6)
Pd2 C85 C86 C87 57.6(4)
O2 C86 C87 C88 -6.1(7)
C85 C86 C87 C88 176.4(4)
C86 C87 C88 C89 176.4(4)
C87 C88 C89 C90 173.8(5)
C87 C88 C89 C94 -5.7(8)
C94 C89 C90 C91 -0.1(7)
C88 C89 C90 C91 -179.7(4)
C89 C90 C91 C92 0.7(8)
C90 C91 C92 C93 -0.7(8)
C91 C92 C93 C94 0.2(8)
C92 C93 C94 C89 0.4(8)
C90 C89 C94 C93 -0.4(7)
C88 C89 C94 C93 179.1(5)
C6S C1S C2S C3S 2.4(10)
C7S C1S C2S C3S -178.3(6)
C1S C2S C3S C4S 0.6(10)
C2S C3S C4S C5S -2.5(10)
C3S C4S C5S C6S 1.5(9)
C2S C1S C6S C5S -3.3(9)
C7S C1S C6S C5S 177.3(6)
C4S C5S C6S C1S 1.4(9)
C13S C8S C9S C10S 0.2(19)
C14S C8S C9S C10S 178.4(14)
C8S C9S C10S C11S 0(3)
C9S C10S C11S C12S 0(3)
C10S C11S C12S C13S -0.3(18)
C9S C8S C13S C12S -0.6(17)
C14S C8S C13S C12S -178.8(10)
C11S C12S C13S C8S 0.7(17)
C13T C8T C9T C10T -0.8(17)
C14T C8T C9T C10T 178.4(11)
C8T C9T C10T C11T 2(2)
C9T C10T C11T C12T -1(3)
C10T C11T C12T C13T -3(3)
C9T C8T C13T C12T -2(2)
C14T C8T C13T C12T 178.5(12)
C11T C12T C13T C8T 4(2)
